data_4302783
loop_
_publ_author_name
'Shumei Chen'
'Jian Zhang'
'Xianhui Bu'

_publ_contact_author_address
;
Department of Chemistry and Biochemistry
California State University, Long Beach
1250 Bellflower Boulevard, Long Beach, CA 90840
;
_publ_contact_author_email xbu@csulb.edu
_publ_contact_author_name 'Xianhui Bu'
_publ_section_title
;
Spontaneous Resolution of Racemic Camphorates in the Formation of
Three-Dimensional Metal-Organic Frameworks
;
_journal_name_full 'Inorganic Chemistry'
_journal_page_first 6356
_journal_page_last 6358
_journal_paper_doi 10.1021/ic900918z
_journal_volume 48
_journal_year 2009
_chemical_absolute_configuration rm
_chemical_formula_sum 'C16 H27 N O7 Zn2'
_chemical_formula_weight 476.13
_chemical_name_systematic
; 
 ? 
;
_space_group_IT_number 19
_symmetry_cell_setting orthorhombic
_symmetry_space_group_name_Hall 'P 2ac 2ab'
_symmetry_space_group_name_H-M 'P 21 21 21'
_atom_sites_solution_hydrogens geom
_atom_sites_solution_primary direct
_atom_sites_solution_secondary difmap
_audit_creation_method SHELXL-97
_cell_angle_alpha 90.00
_cell_angle_beta 90.00
_cell_angle_gamma 90.00
_cell_formula_units_Z 4
_cell_length_a 12.1540(5)
_cell_length_b 12.3292(7)
_cell_length_c 12.8100(8)
_cell_measurement_reflns_used 1653
_cell_measurement_temperature 293(2)
_cell_measurement_theta_max 20.83
_cell_measurement_theta_min 2.29
_cell_volume 1919.57(18)
_computing_cell_refinement 'Bruker SMART'
_computing_data_collection 'Bruker SMART'
_computing_data_reduction 'Bruker SAINT'
_computing_molecular_graphics 'Bruker SHELXTL'
_computing_publication_material 'Bruker SHELXTL'
_computing_structure_refinement 'SHELXL-97 (Sheldrick, 1997)'
_computing_structure_solution 'SHELXS-97 (Sheldrick, 1990)'
_diffrn_ambient_temperature 293(2)
_diffrn_measured_fraction_theta_full 0.999
_diffrn_measured_fraction_theta_max 0.999
_diffrn_measurement_device_type 'CCD area detector'
_diffrn_measurement_method 'phi and omega scans'
_diffrn_radiation_monochromator graphite
_diffrn_radiation_source 'fine-focus sealed tube'
_diffrn_radiation_type MoK\a
_diffrn_radiation_wavelength 0.71073
_diffrn_reflns_av_R_equivalents 0.0924
_diffrn_reflns_av_sigmaI/netI 0.1235
_diffrn_reflns_limit_h_max 14
_diffrn_reflns_limit_h_min -14
_diffrn_reflns_limit_k_max 13
_diffrn_reflns_limit_k_min -14
_diffrn_reflns_limit_l_max 15
_diffrn_reflns_limit_l_min -12
_diffrn_reflns_number 9587
_diffrn_reflns_theta_full 25.06
_diffrn_reflns_theta_max 25.06
_diffrn_reflns_theta_min 2.29
_exptl_absorpt_coefficient_mu 2.536
_exptl_absorpt_correction_type none
_exptl_crystal_colour colorless
_exptl_crystal_density_diffrn 1.648
_exptl_crystal_density_method 'not measured'
_exptl_crystal_description prism
_exptl_crystal_F_000 984
_refine_diff_density_max 0.973
_refine_diff_density_min -0.455
_refine_diff_density_rms 0.114
_refine_ls_abs_structure_details 'Flack H D (1983), Acta Cryst. A39, 876-881'
_refine_ls_abs_structure_Flack 0.06(4)
_refine_ls_extinction_method none
_refine_ls_goodness_of_fit_ref 0.957
_refine_ls_hydrogen_treatment constr
_refine_ls_matrix_type full
_refine_ls_number_parameters 220
_refine_ls_number_reflns 3386
_refine_ls_number_restraints 7
_refine_ls_restrained_S_all 0.985
_refine_ls_R_factor_all 0.1189
_refine_ls_R_factor_gt 0.0665
_refine_ls_shift/su_max 0.011
_refine_ls_shift/su_mean 0.001
_refine_ls_structure_factor_coef Fsqd
_refine_ls_weighting_details 'calc w=1/[\s^2^(Fo^2^)+(0.0900P)^2^+0.0000P] where P=(Fo^2^+2Fc^2^)/3'
_refine_ls_weighting_scheme calc
_refine_ls_wR_factor_gt 0.1652
_refine_ls_wR_factor_ref 0.1807
_reflns_number_gt 1809
_reflns_number_total 3386
_reflns_threshold_expression >2sigma(I)
_cod_data_source_file ic900918z_si_002_2.cif
_cod_data_source_block 1L
_cod_depositor_comments
;
The following automatic conversions were performed:
'_symmetry_cell_setting' value 'Orthorhombic' changed to 'orthorhombic'
according to '/home/saulius/struct/CIF-dictionaries/cif_core.dic'
dictionary named 'cif_core.dic' version 2.4.1 from 2010-06-29.

Automatic conversion script
Id: cif_fix_enum 1527 2010-12-29 10:47:43Z saulius 
;
_cod_database_code 4302783

loop_
_symmetry_equiv_pos_as_xyz
'x, y, z'
'-x+1/2, -y, z+1/2'
'-x, y+1/2, -z+1/2'
'x+1/2, -y+1/2, -z'

loop_
_atom_site_label
_atom_site_type_symbol
_atom_site_fract_x
_atom_site_fract_y
_atom_site_fract_z
_atom_site_U_iso_or_equiv
_atom_site_adp_type
_atom_site_occupancy
_atom_site_symmetry_multiplicity
_atom_site_calc_flag
_atom_site_refinement_flags
_atom_site_disorder_assembly
_atom_site_disorder_group
Zn1 Zn 0.88271(9) 0.73392(10) 0.92913(11) 0.0549(4) Uani 1 1 d . . .
Zn2 Zn 1.12956(10) 0.81170(11) 1.01303(11) 0.0619(5) Uani 1 1 d . . .
O1 O 0.9470(6) 0.4473(7) 1.4722(8) 0.081(3) Uani 1 1 d . . .
O2 O 1.1197(6) 0.3885(6) 1.5068(6) 0.065(2) Uani 1 1 d . . .
O3 O 1.1273(6) 0.7429(9) 1.1494(7) 0.107(4) Uani 1 1 d . . .
O4 O 1.3017(5) 0.7227(7) 1.1995(6) 0.063(2) Uani 1 1 d . . .
O5 O 0.7804(5) 0.6645(7) 1.0276(6) 0.059(2) Uani 1 1 d . . .
O6 O 1.0475(6) 0.7334(7) 0.9102(7) 0.074(3) Uani 1 1 d . . .
O7 O 0.9419(9) 0.3372(12) 0.7841(13) 0.158(6) Uani 1 1 d D . .
H7O H 0.9508 0.3037 0.7295 0.236 Uiso 1 1 calc R . .
N1 N 0.9100(7) 0.5576(9) 0.8825(9) 0.071(3) Uani 1 1 d D . .
C1 C 1.0919(9) 0.5746(9) 1.4551(10) 0.060(3) Uani 1 1 d . . .
C2 C 1.0877(8) 0.5982(10) 1.3358(9) 0.054(3) Uani 1 1 d . . .
C3 C 1.1579(9) 0.7013(11) 1.3281(10) 0.071(4) Uani 1 1 d . . .
H3A H 1.1134 0.7631 1.3511 0.085 Uiso 1 1 calc R . .
C4 C 1.2544(9) 0.6851(12) 1.4072(11) 0.078(4) Uani 1 1 d . . .
H4A H 1.2717 0.7528 1.4422 0.093 Uiso 1 1 calc R . .
H4B H 1.3197 0.6591 1.3717 0.093 Uiso 1 1 calc R . .
C5 C 1.2120(8) 0.5989(9) 1.4875(9) 0.053(3) Uani 1 1 d . . .
H5A H 1.2563 0.5335 1.4843 0.063 Uiso 1 1 calc R . .
H5B H 1.2147 0.6274 1.5580 0.063 Uiso 1 1 calc R . .
C6 C 1.013(2) 0.658(3) 1.519(2) 0.30(2) Uani 1 1 d . . .
H6A H 1.0182 0.6437 1.5927 0.457 Uiso 1 1 calc R . .
H6B H 0.9381 0.6493 1.4970 0.457 Uiso 1 1 calc R . .
H6C H 1.0359 0.7316 1.5059 0.457 Uiso 1 1 calc R . .
C7 C 0.9688(10) 0.6117(16) 1.2937(11) 0.109(6) Uani 1 1 d . . .
H7A H 0.9711 0.6240 1.2197 0.163 Uiso 1 1 calc R . .
H7B H 0.9344 0.6725 1.3273 0.163 Uiso 1 1 calc R . .
H7C H 0.9274 0.5471 1.3079 0.163 Uiso 1 1 calc R . .
C8 C 1.1335(12) 0.5069(10) 1.2767(11) 0.093(5) Uani 1 1 d . . .
H8A H 1.1288 0.5220 1.2033 0.139 Uiso 1 1 calc R . .
H8B H 1.0925 0.4423 1.2922 0.139 Uiso 1 1 calc R . .
H8C H 1.2091 0.4965 1.2959 0.139 Uiso 1 1 calc R . .
C9 C 1.0531(7) 0.4614(10) 1.4828(11) 0.057(3) Uani 1 1 d . . .
C10 C 1.1999(11) 0.7242(11) 1.2165(10) 0.069(4) Uani 1 1 d . . .
C11 C 0.8318(14) 0.4954(15) 0.9570(13) 0.121(7) Uiso 1 1 d D . .
H11A H 0.7638 0.4792 0.9205 0.145 Uiso 1 1 calc R . .
H11B H 0.8656 0.4271 0.9765 0.145 Uiso 1 1 calc R . .
C12 C 1.0172(14) 0.539(2) 0.9331(18) 0.196(10) Uiso 1 1 d D . .
H12A H 1.0457 0.4677 0.9176 0.235 Uiso 1 1 calc R . .
H12B H 1.0122 0.5484 1.0082 0.235 Uiso 1 1 calc R . .
C13 C 0.8757(19) 0.5200(13) 0.7832(13) 0.163(10) Uani 1 1 d D . .
H13A H 0.9340 0.5340 0.7333 0.196 Uiso 1 1 calc R . .
H13B H 0.8119 0.5615 0.7616 0.196 Uiso 1 1 calc R . .
C14 C 0.8076(9) 0.5549(14) 1.0479(10) 0.085(5) Uani 1 1 d D . .
H14A H 0.8708 0.5527 1.0941 0.102 Uiso 1 1 calc R . .
H14B H 0.7465 0.5207 1.0838 0.102 Uiso 1 1 calc R . .
C15 C 1.0917(10) 0.6325(11) 0.8811(13) 0.092(5) Uani 1 1 d D . .
H15A H 1.1670 0.6263 0.9054 0.110 Uiso 1 1 calc R . .
H15B H 1.0913 0.6252 0.8057 0.110 Uiso 1 1 calc R . .
C16 C 0.8456(17) 0.3945(16) 0.779(2) 0.189(11) Uiso 1 1 d D . .
H16A H 0.7985 0.3755 0.8375 0.227 Uiso 1 1 calc R . .
H16B H 0.8070 0.3779 0.7149 0.227 Uiso 1 1 calc R . .

loop_
_atom_site_aniso_label
_atom_site_aniso_U_11
_atom_site_aniso_U_22
_atom_site_aniso_U_33
_atom_site_aniso_U_23
_atom_site_aniso_U_13
_atom_site_aniso_U_12
Zn1 0.0246(6) 0.0534(8) 0.0867(10) -0.0011(7) -0.0041(6) 0.0018(6)
Zn2 0.0315(7) 0.0716(10) 0.0827(10) 0.0020(8) -0.0072(7) 0.0086(7)
O1 0.040(4) 0.075(6) 0.129(8) 0.043(6) -0.012(5) -0.017(4)
O2 0.046(4) 0.064(5) 0.085(6) 0.008(4) 0.007(5) 0.000(5)
O3 0.031(4) 0.188(11) 0.102(7) 0.062(7) 0.001(5) 0.006(7)
O4 0.026(4) 0.061(5) 0.101(6) 0.010(5) 0.017(4) 0.001(4)
O5 0.038(4) 0.050(5) 0.089(6) 0.007(5) 0.005(4) -0.001(4)
O6 0.042(4) 0.059(6) 0.121(7) -0.021(6) 0.008(4) 0.014(4)
O7 0.099(9) 0.142(12) 0.232(15) -0.079(12) -0.017(9) 0.000(8)
N1 0.046(6) 0.060(7) 0.107(9) 0.002(7) -0.024(6) -0.007(5)
C1 0.050(7) 0.050(7) 0.080(10) -0.003(6) 0.006(6) -0.004(6)
C2 0.040(6) 0.079(9) 0.045(7) 0.001(7) -0.005(5) -0.028(6)
C3 0.051(7) 0.075(10) 0.086(9) 0.014(8) -0.002(6) 0.002(7)
C4 0.041(6) 0.090(10) 0.102(11) 0.004(9) -0.018(7) -0.002(7)
C5 0.041(6) 0.061(8) 0.056(8) -0.001(7) -0.017(6) -0.008(5)
C6 0.32(4) 0.30(4) 0.30(4) 0.09(3) 0.22(3) 0.17(3)
C7 0.053(8) 0.177(18) 0.097(12) 0.024(12) -0.011(8) 0.001(10)
C8 0.121(12) 0.063(9) 0.094(11) -0.027(8) -0.039(11) 0.034(10)
C9 0.018(5) 0.058(8) 0.093(10) -0.007(8) 0.007(5) -0.002(5)
C10 0.062(8) 0.066(9) 0.079(9) 0.041(8) 0.008(7) 0.002(7)
C13 0.27(3) 0.085(13) 0.133(17) -0.043(13) -0.12(2) 0.04(2)
C14 0.034(6) 0.143(16) 0.078(11) 0.026(10) -0.011(6) -0.017(8)
C15 0.071(9) 0.064(9) 0.140(14) -0.015(9) 0.003(8) 0.035(8)

loop_
_atom_type_symbol
_atom_type_description
_atom_type_scat_dispersion_real
_atom_type_scat_dispersion_imag
_atom_type_scat_source
C C 0.0033 0.0016 'International Tables Vol C Tables 4.2.6.8 and 6.1.1.4'
H H 0.0000 0.0000 'International Tables Vol C Tables 4.2.6.8 and 6.1.1.4'
N N 0.0061 0.0033 'International Tables Vol C Tables 4.2.6.8 and 6.1.1.4'
O O 0.0106 0.0060 'International Tables Vol C Tables 4.2.6.8 and 6.1.1.4'
Zn Zn 0.2839 1.4301 'International Tables Vol C Tables 4.2.6.8 and 6.1.1.4'

loop_
_geom_angle_atom_site_label_1
_geom_angle_atom_site_label_2
_geom_angle_atom_site_label_3
_geom_angle
_geom_angle_site_symmetry_1
_geom_angle_site_symmetry_3
_geom_angle_publ_flag
O5 Zn1 O4 109.5(3) . 4_467 ?
O5 Zn1 O6 134.7(4) . . ?
O4 Zn1 O6 113.1(3) 4_467 . ?
O5 Zn1 O2 97.9(3) . 3_757 ?
O4 Zn1 O2 94.2(3) 4_467 3_757 ?
O6 Zn1 O2 93.7(3) . 3_757 ?
O5 Zn1 N1 81.1(4) . . ?
O4 Zn1 N1 96.4(4) 4_467 . ?
O6 Zn1 N1 79.7(3) . . ?
O2 Zn1 N1 169.0(3) 3_757 . ?
O6 Zn2 O1 104.7(3) . 3_757 ?
O6 Zn2 O5 112.7(3) . 4_567 ?
O1 Zn2 O5 110.8(4) 3_757 4_567 ?
O6 Zn2 O3 113.1(4) . . ?
O1 Zn2 O3 106.5(5) 3_757 . ?
O5 Zn2 O3 108.8(3) 4_567 . ?
C9 O1 Zn2 125.6(8) . 3_747 ?
C9 O2 Zn1 138.6(7) . 3_747 ?
C10 O3 Zn2 133.4(7) . . ?
C10 O4 Zn1 128.8(8) . 4_567 ?
C14 O5 Zn2 114.6(7) . 4_467 ?
C14 O5 Zn1 112.7(7) . . ?
Zn2 O5 Zn1 111.2(4) 4_467 . ?
C15 O6 Zn2 115.5(8) . . ?
C15 O6 Zn1 114.4(7) . . ?
Zn2 O6 Zn1 115.7(4) . . ?
C16 O7 H7O 109.5 . . ?
C13 N1 C12 127.3(16) . . ?
C13 N1 C11 102.1(13) . . ?
C12 N1 C11 101.3(12) . . ?
C13 N1 Zn1 120.3(9) . . ?
C12 N1 Zn1 99.2(11) . . ?
C11 N1 Zn1 102.8(9) . . ?
C9 C1 C5 114.1(10) . . ?
C9 C1 C2 113.1(10) . . ?
C5 C1 C2 105.0(9) . . ?
C9 C1 C6 106.4(13) . . ?
C5 C1 C6 107.3(16) . . ?
C2 C1 C6 110.9(14) . . ?
C8 C2 C3 113.1(10) . . ?
C8 C2 C7 104.8(11) . . ?
C3 C2 C7 114.0(11) . . ?
C8 C2 C1 110.6(11) . . ?
C3 C2 C1 101.5(9) . . ?
C7 C2 C1 113.1(9) . . ?
C2 C3 C10 113.2(11) . . ?
C2 C3 C4 105.6(10) . . ?
C10 C3 C4 112.1(10) . . ?
C2 C3 H3A 108.6 . . ?
C10 C3 H3A 108.6 . . ?
C4 C3 H3A 108.6 . . ?
C3 C4 C5 105.4(9) . . ?
C3 C4 H4A 110.7 . . ?
C5 C4 H4A 110.7 . . ?
C3 C4 H4B 110.7 . . ?
C5 C4 H4B 110.7 . . ?
H4A C4 H4B 108.8 . . ?
C1 C5 C4 105.4(9) . . ?
C1 C5 H5A 110.7 . . ?
C4 C5 H5A 110.7 . . ?
C1 C5 H5B 110.7 . . ?
C4 C5 H5B 110.7 . . ?
H5A C5 H5B 108.8 . . ?
C1 C6 H6A 109.5 . . ?
C1 C6 H6B 109.4 . . ?
H6A C6 H6B 109.5 . . ?
C1 C6 H6C 109.5 . . ?
H6A C6 H6C 109.5 . . ?
H6B C6 H6C 109.5 . . ?
C2 C7 H7A 109.5 . . ?
C2 C7 H7B 109.5 . . ?
H7A C7 H7B 109.5 . . ?
C2 C7 H7C 109.5 . . ?
H7A C7 H7C 109.5 . . ?
H7B C7 H7C 109.5 . . ?
C2 C8 H8A 109.5 . . ?
C2 C8 H8B 109.5 . . ?
H8A C8 H8B 109.5 . . ?
C2 C8 H8C 109.5 . . ?
H8A C8 H8C 109.5 . . ?
H8B C8 H8C 109.5 . . ?
O2 C9 O1 124.8(11) . . ?
O2 C9 C1 121.3(9) . . ?
O1 C9 C1 113.8(11) . . ?
O3 C10 O4 125.3(11) . . ?
O3 C10 C3 115.8(10) . . ?
O4 C10 C3 118.9(11) . . ?
C14 C11 N1 112.3(14) . . ?
C14 C11 H11A 109.1 . . ?
N1 C11 H11A 109.1 . . ?
C14 C11 H11B 109.1 . . ?
N1 C11 H11B 109.2 . . ?
H11A C11 H11B 107.9 . . ?
N1 C12 C15 102.0(13) . . ?
N1 C12 H12A 111.4 . . ?
C15 C12 H12A 111.4 . . ?
N1 C12 H12B 111.4 . . ?
C15 C12 H12B 111.4 . . ?
H12A C12 H12B 109.2 . . ?
N1 C13 C16 114.6(16) . . ?
N1 C13 H13A 108.6 . . ?
C16 C13 H13A 108.6 . . ?
N1 C13 H13B 108.6 . . ?
C16 C13 H13B 108.6 . . ?
H13A C13 H13B 107.6 . . ?
C11 C14 O5 113.2(13) . . ?
C11 C14 H14A 108.9 . . ?
O5 C14 H14A 108.9 . . ?
C11 C14 H14B 108.9 . . ?
O5 C14 H14B 108.9 . . ?
H14A C14 H14B 107.8 . . ?
O6 C15 C12 107.9(13) . . ?
O6 C15 H15A 110.1 . . ?
C12 C15 H15A 110.1 . . ?
O6 C15 H15B 110.1 . . ?
C12 C15 H15B 110.1 . . ?
H15A C15 H15B 108.4 . . ?
O7 C16 C13 107.7(17) . . ?
O7 C16 H16A 110.2 . . ?
C13 C16 H16A 110.2 . . ?
O7 C16 H16B 110.1 . . ?
C13 C16 H16B 110.2 . . ?
H16A C16 H16B 108.5 . . ?

loop_
_geom_bond_atom_site_label_1
_geom_bond_atom_site_label_2
_geom_bond_distance
_geom_bond_site_symmetry_2
_geom_bond_publ_flag
Zn1 O5 1.967(8) . ?
Zn1 O4 1.992(7) 4_467 ?
Zn1 O6 2.018(7) . ?
Zn1 O2 2.075(8) 3_757 ?
Zn1 N1 2.278(11) . ?
Zn2 O6 1.913(9) . ?
Zn2 O1 1.923(8) 3_757 ?
Zn2 O5 1.928(7) 4_567 ?
Zn2 O3 1.942(9) . ?
O1 C9 1.308(11) . ?
O1 Zn2 1.923(8) 3_747 ?
O2 C9 1.248(13) . ?
O2 Zn1 2.075(8) 3_747 ?
O3 C10 1.252(13) . ?
O4 C10 1.256(14) . ?
O4 Zn1 1.992(7) 4_567 ?
O5 C14 1.416(17) . ?
O5 Zn2 1.928(7) 4_467 ?
O6 C15 1.406(13) . ?
O7 C16 1.368(16) . ?
O7 H7O 0.8200 . ?
N1 C13 1.416(13) . ?
N1 C12 1.472(16) . ?
N1 C11 1.550(14) . ?
C1 C9 1.517(17) . ?
C1 C5 1.546(13) . ?
C1 C2 1.556(16) . ?
C1 C6 1.63(2) . ?
C2 C8 1.466(16) . ?
C2 C3 1.534(16) . ?
C2 C7 1.552(15) . ?
C3 C10 1.545(16) . ?
C3 C4 1.562(15) . ?
C3 H3A 0.9800 . ?
C4 C5 1.566(16) . ?
C4 H4A 0.9700 . ?
C4 H4B 0.9700 . ?
C5 H5A 0.9700 . ?
C5 H5B 0.9700 . ?
C6 H6A 0.9600 . ?
C6 H6B 0.9600 . ?
C6 H6C 0.9600 . ?
C7 H7A 0.9600 . ?
C7 H7B 0.9600 . ?
C7 H7C 0.9600 . ?
C8 H8A 0.9600 . ?
C8 H8B 0.9600 . ?
C8 H8C 0.9600 . ?
C11 C14 1.408(15) . ?
C11 H11A 0.9700 . ?
C11 H11B 0.9700 . ?
C12 C15 1.606(17) . ?
C12 H12A 0.9700 . ?
C12 H12B 0.9700 . ?
C13 C16 1.591(17) . ?
C13 H13A 0.9700 . ?
C13 H13B 0.9700 . ?
C14 H14A 0.9700 . ?
C14 H14B 0.9700 . ?
C15 H15A 0.9700 . ?
C15 H15B 0.9700 . ?
C16 H16A 0.9700 . ?
C16 H16B 0.9700 . ?

loop_
_geom_hbond_atom_site_label_D
_geom_hbond_atom_site_label_H
_geom_hbond_atom_site_label_A
_geom_hbond_distance_DH
_geom_hbond_distance_HA
_geom_hbond_distance_DA
_geom_hbond_angle_DHA
_geom_hbond_site_symmetry_A
O7 H7O O6 0.82 1.99 2.802(18) 171.5 3_746
